data_4125765
loop_
_publ_author_name
'Deb, Arghya'
'Hazra, Avijit'
'Peng, Qian'
'Paton, Robert S.'
'Maiti, Debabrata'

_publ_section_title
;
 Detailed Mechanistic Studies on Palladium-Catalyzed Selective C-H
 Olefination with Aliphatic Alkenes: A Significant Influence of Proton
 Shuttling.
;
_journal_issue 2
_journal_name_full 'Journal of the American Chemical Society'
_journal_page_first 763
_journal_page_last 775
_journal_paper_doi 10.1021/jacs.6b10309
_journal_volume 139
_journal_year 2017
_chemical_formula_moiety 'C19 H15 N3 O Pd'
_chemical_formula_sum 'C19 H15 N3 O Pd'
_chemical_formula_weight 378.68
_chemical_name_systematic
;
 ?
;
_space_group_crystal_system monoclinic
_space_group_IT_number 14
_space_group_name_Hall '-P 2ybc'
_space_group_name_H-M_alt 'P 1 21/c 1'
_symmetry_space_group_name_Hall '-P 2ybc'
_symmetry_space_group_name_H-M 'P 1 21/c 1'
_atom_sites_solution_hydrogens geom
_atom_sites_solution_primary direct
_audit_creation_date 2015-11-13
_audit_creation_method
;
Olex2 1.2
(compiled 2015.01.26 svn.r3150 for OlexSys, GUI svn.r4998)
;
_cell_angle_alpha 90
_cell_angle_beta 96.149(4)
_cell_angle_gamma 90
_cell_formula_units_Z 4
_cell_length_a 8.6326(19)
_cell_length_b 6.7718(14)
_cell_length_c 26.898(6)
_cell_measurement_temperature 100(2)
_cell_volume 1563.4(6)
_computing_molecular_graphics 'Olex2 (Dolomanov et al., 2009)'
_computing_publication_material 'Olex2 (Dolomanov et al., 2009)'
_computing_structure_refinement 'ShelXL (Sheldrick, 2008)'
_computing_structure_solution 'ShelXS (Sheldrick, 2008)'
_diffrn_ambient_temperature 100(2)
_diffrn_detector CCD
_diffrn_measured_fraction_theta_full 0.996
_diffrn_measured_fraction_theta_max 0.995
_diffrn_measurement_details
;
scan:
    Number of images: 280
               Slice: -96.0000 - 44.0000
         Image width: 0.5000
            Exp time: 8.0000
       Rotation axis: Omega
               Omega: 0.0000
               Kappa: 0.0000
                 Phi: 108.0000
                 XTD: 44.9560
              2theta: -19.9421
scan:
    Number of images: 198
               Slice: -99.0000 - 0.0000
         Image width: 0.5000
            Exp time: 8.0000
       Rotation axis: Omega
               Omega: 0.0000
               Kappa: -72.0000
                 Phi: -36.0000
                 XTD: 44.9560
              2theta: -19.9421
scan:
    Number of images: 60
               Slice: -31.0000 - -1.0000
         Image width: 0.5000
            Exp time: 8.0000
       Rotation axis: Omega
               Omega: 0.0000
               Kappa: 72.0000
                 Phi: -108.0000
                 XTD: 44.9560
              2theta: -19.9421
scan:
    Number of images: 360
               Slice: -110.0000 - 70.0000
         Image width: 0.5000
            Exp time: 8.0000
       Rotation axis: Omega
               Omega: 0.0000
               Kappa: 0.0000
                 Phi: -36.0000
                 XTD: 44.9560
              2theta: -19.9421
scan:
    Number of images: 70
               Slice: -51.5000 - -16.5000
         Image width: 0.5000
            Exp time: 8.0000
       Rotation axis: Omega
               Omega: 0.0000
               Kappa: -72.0000
                 Phi: 36.0000
                 XTD: 44.9560
              2theta: -19.9421
scan:
    Number of images: 61
               Slice: -65.5000 - -35.0000
         Image width: 0.5000
            Exp time: 8.0000
       Rotation axis: Omega
               Omega: 0.0000
               Kappa: -72.0000
                 Phi: -108.0000
                 XTD: 44.9560
              2theta: -19.9421
;
_diffrn_measurement_device
;
AFC12 (Right): Kappa 3 circle
;
_diffrn_measurement_specimen_support Fiber
_diffrn_orient_matrix_type XPlain
_diffrn_orient_matrix_UB_11 -0.073048
_diffrn_orient_matrix_UB_12 -0.025306
_diffrn_orient_matrix_UB_13 -0.087168
_diffrn_orient_matrix_UB_21 -0.114178
_diffrn_orient_matrix_UB_22 0.042969
_diffrn_orient_matrix_UB_23 0.083209
_diffrn_orient_matrix_UB_31 0.001032
_diffrn_orient_matrix_UB_32 0.033770
_diffrn_orient_matrix_UB_33 -0.016022
_diffrn_radiation_monochromator Confocal
_diffrn_radiation_type MoK\a
_diffrn_radiation_wavelength 0.71075
_diffrn_reflns_av_R_equivalents 0.0451
_diffrn_reflns_av_unetI/netI 0.0360
_diffrn_reflns_Laue_measured_fraction_full 0.996
_diffrn_reflns_Laue_measured_fraction_max 0.995
_diffrn_reflns_limit_h_max 11
_diffrn_reflns_limit_h_min -11
_diffrn_reflns_limit_k_max 8
_diffrn_reflns_limit_k_min -9
_diffrn_reflns_limit_l_max 36
_diffrn_reflns_limit_l_min -36
_diffrn_reflns_number 18865
_diffrn_reflns_point_group_measured_fraction_full 0.996
_diffrn_reflns_point_group_measured_fraction_max 0.995
_diffrn_reflns_theta_full 25.242
_diffrn_reflns_theta_max 29.150
_diffrn_reflns_theta_min 3.103
_diffrn_source_current 0.6
_diffrn_source_power 0.0
_diffrn_source_voltage 50.0
_exptl_absorpt_coefficient_mu 1.191
_exptl_crystal_density_diffrn 1.609
_exptl_crystal_F_000 748
_exptl_crystal_size_max 0.2
_exptl_crystal_size_mid 0.2
_exptl_crystal_size_min 0.2
_refine_diff_density_max 1.188
_refine_diff_density_min -0.938
_refine_diff_density_rms 0.108
_refine_ls_extinction_method none
_refine_ls_goodness_of_fit_ref 0.873
_refine_ls_hydrogen_treatment constr
_refine_ls_matrix_type full
_refine_ls_number_parameters 218
_refine_ls_number_reflns 4181
_refine_ls_number_restraints 0
_refine_ls_restrained_S_all 0.873
_refine_ls_R_factor_all 0.0403
_refine_ls_R_factor_gt 0.0350
_refine_ls_shift/su_max 0.003
_refine_ls_shift/su_mean 0.000
_refine_ls_structure_factor_coef Fsqd
_refine_ls_weighting_details
;
 w=1/[\s^2^(Fo^2^)+(0.1000P)^2^]
 where P=(Fo^2^+2Fc^2^)/3
;
_refine_ls_weighting_scheme calc
_refine_ls_wR_factor_gt 0.1087
_refine_ls_wR_factor_ref 0.1157
_reflns_Friedel_coverage 0.000
_reflns_number_gt 3769
_reflns_number_total 4181
_reflns_shell_number_unique_all 4516
_reflns_threshold_expression 'I > 2\s(I)'
_cod_data_source_file ja6b10309_si_003.cif
_cod_data_source_block shelxl
_cod_database_code 4125765
_shelxl_version_number 2012-9
_shelx_space_group_comment
;
The symmetry employed for this shelxl refinement is uniquely defined
by the following loop, which should always be used as a source of
symmetry information in preference to the above space-group names.
They are only intended as comments.
;
_shelx_estimated_absorpt_t_max 0.797
_shelx_estimated_absorpt_t_min 0.797
_olex2_refinement_description
;
1. Fixed Uiso
 At 1.2 times of:
  All C(H) groups, All C(H,H) groups
 At 1.5 times of:
  All C(H,H,H) groups
2.a Secondary CH2 refined with riding coordinates:
 C16(H16A,H16B)
2.b Aromatic/amide H refined with riding coordinates:
 C2(H2), C4(H4), C6(H6), C8(H8), C12(H12), C13(H13), C15(H15), C17(H17),
 C18(H18), C19(H19)
2.c Idealised Me refined as rotating group:
 C9(H9A,H9B,H9C)
;
_olex2_submission_special_instructions 'No special instructions were received'

loop_
_space_group_symop_operation_xyz
'x, y, z'
'-x, y+1/2, -z+1/2'
'-x, -y, -z'
'x, -y-1/2, z-1/2'

loop_
_atom_site_label
_atom_site_type_symbol
_atom_site_fract_x
_atom_site_fract_y
_atom_site_fract_z
_atom_site_U_iso_or_equiv
_atom_site_adp_type
_atom_site_occupancy
_atom_site_site_symmetry_order
_atom_site_calc_flag
_atom_site_refinement_flags_posn
Pd1 Pd 0.01438(2) 0.19803(3) 0.61616(2) 0.01530(10) Uani 1 1 d .
N1 N 0.2180(3) 0.3042(3) 0.59791(9) 0.0173(5) Uani 1 1 d .
O2 O 0.4332(2) 0.5037(3) 0.61618(8) 0.0244(4) Uani 1 1 d .
N2 N -0.1981(3) 0.1077(3) 0.63152(8) 0.0200(5) Uani 1 1 d .
C3 C 0.2306(3) 0.2955(3) 0.54616(10) 0.0169(5) Uani 1 1 d .
C2 C -0.1798(4) 0.2161(4) 0.51049(12) 0.0211(6) Uani 1 1 d .
H2 H -0.2706 0.1945 0.5268 0.025 Uiso 1 1 calc R
C1 C 0.0865(3) 0.2693(4) 0.51513(10) 0.0174(5) Uani 1 1 d .
C4 C 0.3157(4) 0.1938(4) 0.75209(11) 0.0247(6) Uani 1 1 d .
H4 H 0.3987 0.2742 0.7667 0.030 Uiso 1 1 calc R
N5 N -0.0453(3) 0.2408(3) 0.53818(9) 0.0175(4) Uani 1 1 d .
C6 C 0.3654(4) 0.3107(4) 0.52328(12) 0.0219(6) Uani 1 1 d .
H6 H 0.4631 0.3192 0.5431 0.026 Uiso 1 1 calc R
C7 C 0.3174(3) 0.4174(4) 0.62872(10) 0.0189(5) Uani 1 1 d .
C8 C 0.2222(4) 0.3019(4) 0.44031(11) 0.0245(6) Uani 1 1 d .
H8 H 0.2212 0.3123 0.4051 0.029 Uiso 1 1 calc R
C9 C -0.4786(3) -0.0100(4) 0.64186(11) 0.0233(6) Uani 1 1 d .
H9A H -0.5512 0.0492 0.6155 0.035 Uiso 1 1 calc GR
H9B H -0.5076 0.0297 0.6746 0.035 Uiso 1 1 calc GR
H9C H -0.4830 -0.1542 0.6390 0.035 Uiso 1 1 calc GR
C10 C -0.3207(3) 0.0575(4) 0.63659(10) 0.0192(5) Uani 1 1 d .
C11 C 0.1139(3) 0.1302(4) 0.68447(9) 0.0178(5) Uani 1 1 d .
C12 C 0.3598(4) 0.3138(4) 0.47048(12) 0.0261(6) Uani 1 1 d .
H12 H 0.4544 0.3245 0.4556 0.031 Uiso 1 1 calc R
C13 C -0.1947(4) 0.2204(4) 0.45812(12) 0.0258(6) Uani 1 1 d .
H13 H -0.2939 0.2035 0.4396 0.031 Uiso 1 1 calc R
C14 C 0.0814(4) 0.2739(4) 0.46180(10) 0.0209(6) Uani 1 1 d .
C15 C 0.2782(3) 0.0211(5) 0.77625(11) 0.0293(6) Uani 1 1 d .
H15 H 0.3334 -0.0146 0.8074 0.035 Uiso 1 1 calc R
C16 C 0.2752(3) 0.4404(4) 0.68206(10) 0.0222(5) Uani 1 1 d .
H16A H 0.3645 0.5017 0.7026 0.027 Uiso 1 1 calc R
H16B H 0.1859 0.5323 0.6817 0.027 Uiso 1 1 calc R
C17 C -0.0650(4) 0.2490(4) 0.43389(11) 0.0262(6) Uani 1 1 d .
H17 H -0.0737 0.2520 0.3984 0.031 Uiso 1 1 calc R
C18 C 0.1594(3) -0.0980(5) 0.75436(11) 0.0286(6) Uani 1 1 d .
H18 H 0.1334 -0.2168 0.7703 0.034 Uiso 1 1 calc R
C19 C 0.0779(3) -0.0430(4) 0.70869(10) 0.0227(5) Uani 1 1 d .
H19 H -0.0035 -0.1254 0.6939 0.027 Uiso 1 1 calc R
C20 C 0.2337(3) 0.2509(5) 0.70685(10) 0.0206(5) Uani 1 1 d .

loop_
_atom_site_aniso_label
_atom_site_aniso_U_11
_atom_site_aniso_U_22
_atom_site_aniso_U_33
_atom_site_aniso_U_23
_atom_site_aniso_U_13
_atom_site_aniso_U_12
Pd1 0.01483(14) 0.01567(14) 0.01483(13) -0.00027(6) -0.00108(8) -0.00049(7)
N1 0.0160(11) 0.0182(11) 0.0172(11) 0.0003(7) -0.0003(8) 0.0003(8)
O2 0.0218(10) 0.0276(10) 0.0232(10) 0.0026(8) -0.0008(8) -0.0083(9)
N2 0.0187(11) 0.0212(11) 0.0198(11) -0.0020(9) -0.0001(8) -0.0009(9)
C3 0.0197(13) 0.0131(12) 0.0177(12) 0.0015(8) 0.0011(10) -0.0016(9)
C2 0.0216(14) 0.0158(12) 0.0240(14) 0.0001(9) -0.0055(11) 0.0031(10)
C1 0.0236(14) 0.0095(10) 0.0186(12) -0.0001(9) 0.0001(10) 0.0009(10)
C4 0.0206(14) 0.0372(18) 0.0153(13) -0.0030(10) -0.0022(10) -0.0010(12)
N5 0.0212(12) 0.0123(9) 0.0179(10) 0.0000(8) -0.0035(8) 0.0011(9)
C6 0.0252(15) 0.0172(13) 0.0237(14) -0.0016(9) 0.0043(11) -0.0004(10)
C7 0.0185(12) 0.0162(11) 0.0208(12) 0.0016(9) -0.0026(9) 0.0005(10)
C8 0.0404(18) 0.0157(13) 0.0187(13) -0.0009(9) 0.0092(12) 0.0036(11)
C9 0.0197(13) 0.0235(13) 0.0267(14) 0.0036(11) 0.0026(10) 0.0006(11)
C10 0.0225(13) 0.0168(12) 0.0173(12) -0.0005(9) -0.0025(9) 0.0022(10)
C11 0.0159(12) 0.0227(12) 0.0144(11) 0.0012(10) -0.0001(9) 0.0023(11)
C12 0.0363(18) 0.0195(13) 0.0246(15) -0.0024(10) 0.0130(13) 0.0003(12)
C13 0.0324(17) 0.0178(13) 0.0240(14) -0.0017(10) -0.0122(12) 0.0048(12)
C14 0.0315(16) 0.0135(11) 0.0173(12) -0.0006(9) 0.0015(11) 0.0048(11)
C15 0.0261(15) 0.0432(17) 0.0178(13) 0.0053(12) -0.0007(10) 0.0043(14)
C16 0.0225(13) 0.0252(13) 0.0184(12) -0.0034(10) -0.0006(10) -0.0030(11)
C17 0.0440(19) 0.0148(11) 0.0176(13) -0.0018(10) -0.0060(12) 0.0073(13)
C18 0.0267(15) 0.0372(17) 0.0224(14) 0.0094(12) 0.0055(11) 0.0046(14)
C19 0.0198(13) 0.0270(14) 0.0213(13) 0.0020(10) 0.0027(10) -0.0011(11)
C20 0.0191(13) 0.0257(12) 0.0165(12) -0.0028(11) 0.0001(10) 0.0021(12)

loop_
_atom_type_symbol
_atom_type_description
_atom_type_scat_dispersion_real
_atom_type_scat_dispersion_imag
_atom_type_scat_source
C C 0.0033 0.0016 'International Tables Vol C Tables 4.2.6.8 and 6.1.1.4'
H H 0.0000 0.0000 'International Tables Vol C Tables 4.2.6.8 and 6.1.1.4'
N N 0.0061 0.0033 'International Tables Vol C Tables 4.2.6.8 and 6.1.1.4'
O O 0.0106 0.0060 'International Tables Vol C Tables 4.2.6.8 and 6.1.1.4'
Pd Pd -0.9988 1.0072 'International Tables Vol C Tables 4.2.6.8 and 6.1.1.4'

loop_
_geom_angle_atom_site_label_1
_geom_angle_atom_site_label_2
_geom_angle_atom_site_label_3
_geom_angle
N1 Pd1 N2 175.76(9)
N1 Pd1 N5 80.55(10)
N2 Pd1 N5 96.54(9)
C11 Pd1 N1 90.34(10)
C11 Pd1 N2 93.02(10)
C11 Pd1 N5 167.01(10)
C3 N1 Pd1 112.87(18)
C7 N1 Pd1 124.28(19)
C7 N1 C3 120.9(2)
C10 N2 Pd1 175.1(2)
N1 C3 C1 115.2(2)
C6 C3 N1 126.6(3)
C6 C3 C1 118.1(3)
N5 C2 H2 118.5
N5 C2 C13 123.0(3)
C13 C2 H2 118.5
N5 C1 C3 117.8(2)
N5 C1 C14 121.4(3)
C14 C1 C3 120.8(3)
C15 C4 H4 119.4
C15 C4 C20 121.2(3)
C20 C4 H4 119.4
C2 N5 Pd1 130.1(2)
C2 N5 C1 119.1(3)
C1 N5 Pd1 109.96(17)
C3 C6 H6 119.7
C3 C6 C12 120.6(3)
C12 C6 H6 119.7
N1 C7 C16 115.5(2)
O2 C7 N1 125.1(3)
O2 C7 C16 119.3(2)
C12 C8 H8 120.2
C12 C8 C14 119.7(3)
C14 C8 H8 120.1
H9A C9 H9B 109.5
H9A C9 H9C 109.5
H9B C9 H9C 109.5
C10 C9 H9A 109.5
C10 C9 H9B 109.5
C10 C9 H9C 109.5
N2 C10 C9 178.5(3)
C19 C11 Pd1 121.9(2)
C19 C11 C20 118.8(2)
C20 C11 Pd1 119.0(2)
C6 C12 H12 119.0
C8 C12 C6 121.9(3)
C8 C12 H12 119.0
C2 C13 H13 120.3
C17 C13 C2 119.4(3)
C17 C13 H13 120.3
C8 C14 C1 118.5(3)
C17 C14 C1 117.4(3)
C17 C14 C8 124.0(3)
C4 C15 H15 120.4
C18 C15 C4 119.3(3)
C18 C15 H15 120.4
C7 C16 H16A 108.5
C7 C16 H16B 108.5
H16A C16 H16B 107.5
C20 C16 C7 114.9(2)
C20 C16 H16A 108.5
C20 C16 H16B 108.5
C13 C17 C14 119.8(3)
C13 C17 H17 120.1
C14 C17 H17 120.1
C15 C18 H18 120.1
C15 C18 C19 119.9(3)
C19 C18 H18 120.1
C11 C19 C18 121.2(3)
C11 C19 H19 119.4
C18 C19 H19 119.4
C4 C20 C11 119.7(3)
C4 C20 C16 119.9(3)
C11 C20 C16 120.4(2)

loop_
_geom_bond_atom_site_label_1
_geom_bond_atom_site_label_2
_geom_bond_distance
Pd1 N1 2.008(2)
Pd1 N2 2.018(2)
Pd1 N5 2.125(2)
Pd1 C11 1.997(3)
N1 C3 1.409(4)
N1 C7 1.363(3)
O2 C7 1.236(3)
N2 C10 1.134(3)
C3 C1 1.433(4)
C3 C6 1.377(4)
C2 H2 0.9500
C2 N5 1.322(4)
C2 C13 1.401(4)
C1 N5 1.366(4)
C1 C14 1.431(4)
C4 H4 0.9500
C4 C15 1.393(4)
C4 C20 1.395(4)
C6 H6 0.9500
C6 C12 1.416(4)
C7 C16 1.525(4)
C8 H8 0.9500
C8 C12 1.367(5)
C8 C14 1.413(4)
C9 H9A 0.9800
C9 H9B 0.9800
C9 H9C 0.9800
C9 C10 1.459(4)
C11 C19 1.393(4)
C11 C20 1.403(4)
C12 H12 0.9500
C13 H13 0.9500
C13 C17 1.368(5)
C14 C17 1.410(4)
C15 H15 0.9500
C15 C18 1.385(4)
C16 H16A 0.9900
C16 H16B 0.9900
C16 C20 1.507(4)
C17 H17 0.9500
C18 H18 0.9500
C18 C19 1.399(4)
C19 H19 0.9500

loop_
_geom_torsion_atom_site_label_1
_geom_torsion_atom_site_label_2
_geom_torsion_atom_site_label_3
_geom_torsion_atom_site_label_4
_geom_torsion
Pd1 N1 C3 C1 17.3(3)
Pd1 N1 C3 C6 -163.1(2)
Pd1 N1 C7 O2 -170.7(2)
Pd1 N1 C7 C16 7.3(3)
Pd1 C11 C19 C18 173.7(2)
Pd1 C11 C20 C4 -173.0(2)
Pd1 C11 C20 C16 6.3(4)
N1 C3 C1 N5 -4.8(3)
N1 C3 C1 C14 174.9(2)
N1 C3 C6 C12 -175.3(2)
N1 C7 C16 C20 47.2(3)
O2 C7 C16 C20 -134.6(3)
C3 N1 C7 O2 -7.6(4)
C3 N1 C7 C16 170.5(2)
C3 C1 N5 Pd1 -9.2(3)
C3 C1 N5 C2 -180.0(2)
C3 C1 C14 C8 1.0(4)
C3 C1 C14 C17 -179.4(2)
C3 C6 C12 C8 0.0(4)
C2 C13 C17 C14 0.0(4)
C1 C3 C6 C12 4.2(4)
C1 C14 C17 C13 -0.5(4)
C4 C15 C18 C19 -0.6(5)
N5 C2 C13 C17 0.8(4)
N5 C1 C14 C8 -179.4(2)
N5 C1 C14 C17 0.3(4)
C6 C3 C1 N5 175.6(2)
C6 C3 C1 C14 -4.7(4)
C7 N1 C3 C1 -147.6(2)
C7 N1 C3 C6 31.9(4)
C7 C16 C20 C4 123.3(3)
C7 C16 C20 C11 -56.0(4)
C8 C14 C17 C13 179.2(3)
C12 C8 C14 C1 3.3(4)
C12 C8 C14 C17 -176.4(3)
C13 C2 N5 Pd1 -169.5(2)
C13 C2 N5 C1 -0.9(4)
C14 C1 N5 Pd1 171.07(19)
C14 C1 N5 C2 0.4(4)
C14 C8 C12 C6 -3.8(4)
C15 C4 C20 C11 -1.7(4)
C15 C4 C20 C16 178.9(3)
C15 C18 C19 C11 0.1(4)
C19 C11 C20 C4 1.2(4)
C19 C11 C20 C16 -179.5(3)
C20 C4 C15 C18 1.4(5)
C20 C11 C19 C18 -0.4(4)
